data_7028148
loop_
_publ_author_name
'Armstrong, David R.'
'Clegg, William'
'Dunbar, Lorraine'
'Liddle, Stephen T.'
'MacGregor, Murray'
'Mulvey, Robert E.'
'Reed, David'
'Quinn, Susan A.'

_publ_section_title
;
 Alkali metal--1-azaallyl complexes: X-ray crystallographic, NMR
 spectroscopic and ab initio calculational studies
;
_journal_issue 20
_journal_name_full 'Journal of the Chemical Society, Dalton Transactions'
_journal_page_first 3431
_journal_paper_doi 10.1039/a805523h
_journal_year 1998
_chemical_formula_sum 'C30 H72 Li2 N8 O2 P2'
_chemical_formula_weight 752.78
_chemical_name_systematic
;
 ?
;
_space_group_IT_number 14
_symmetry_cell_setting monoclinic
_symmetry_space_group_name_Hall '-P 2yn'
_symmetry_space_group_name_H-M 'P 1 21/n 1'
_atom_sites_solution_hydrogens geom
_atom_sites_solution_primary direct
_atom_sites_solution_secondary difmap
_audit_creation_method SHELXL-97
_cell_angle_alpha 90.00
_cell_angle_beta 90.013(3)
_cell_angle_gamma 90.00
_cell_formula_units_Z 2
_cell_length_a 11.6491(16)
_cell_length_b 13.930(2)
_cell_length_c 12.2552(17)
_cell_measurement_reflns_used 4099
_cell_measurement_temperature 160(2)
_cell_measurement_theta_max 27.93
_cell_measurement_theta_min 2.21
_cell_volume 1988.7(5)
_computing_cell_refinement 'local programs'
_computing_data_collection 'Siemens SMART'
_computing_data_reduction 'Siemens SAINT'
_computing_molecular_graphics 'Siemens SHELXTL'
_computing_publication_material 'SHELXTL and local programs'
_computing_structure_refinement 'Siemens SHELXTL'
_computing_structure_solution 'Siemens SHELXTL'
_diffrn_ambient_temperature 160(2)
_diffrn_measured_fraction_theta_full 0.955
_diffrn_measured_fraction_theta_max 0.868
_diffrn_measurement_device_type 'Siemens SMART CCD diffractometer'
_diffrn_measurement_method '\w rotation with narrow frames'
_diffrn_radiation_monochromator graphite
_diffrn_radiation_source 'fine-focus sealed tube'
_diffrn_radiation_type MoK\a
_diffrn_radiation_wavelength 0.71073
_diffrn_reflns_av_R_equivalents 0.0575
_diffrn_reflns_av_sigmaI/netI 0.0901
_diffrn_reflns_limit_h_max 15
_diffrn_reflns_limit_h_min -15
_diffrn_reflns_limit_k_max 13
_diffrn_reflns_limit_k_min -17
_diffrn_reflns_limit_l_max 16
_diffrn_reflns_limit_l_min -15
_diffrn_reflns_number 12296
_diffrn_reflns_theta_full 26.00
_diffrn_reflns_theta_max 28.77
_diffrn_reflns_theta_min 2.21
_diffrn_standards_decay_% 0
_diffrn_standards_number 0
_exptl_absorpt_coefficient_mu 0.144
_exptl_absorpt_correction_type none
_exptl_crystal_colour colourless
_exptl_crystal_density_diffrn 1.090
_exptl_crystal_density_method 'not measured'
_exptl_crystal_description block
_exptl_crystal_F_000 720
_exptl_crystal_size_max 0.38
_exptl_crystal_size_mid 0.32
_exptl_crystal_size_min 0.20
_refine_diff_density_max 0.356
_refine_diff_density_min -0.297
_refine_diff_density_rms 0.054
_refine_ls_extinction_method none
_refine_ls_goodness_of_fit_ref 1.006
_refine_ls_hydrogen_treatment mixed
_refine_ls_matrix_type full
_refine_ls_number_parameters 213
_refine_ls_number_reflns 4669
_refine_ls_number_restraints 0
_refine_ls_restrained_S_all 1.006
_refine_ls_R_factor_all 0.1220
_refine_ls_R_factor_gt 0.0562
_refine_ls_shift/su_max 0.000
_refine_ls_shift/su_mean 0.000
_refine_ls_structure_factor_coef Fsqd
_refine_ls_weighting_details 'w=1/[\s^2^(Fo^2^)+(0.0587P)^2^+0.0640P] where P=(Fo^2^+2Fc^2^)/3'
_refine_ls_weighting_scheme calc
_refine_ls_wR_factor_gt 0.1100
_refine_ls_wR_factor_ref 0.1317
_reflns_number_gt 2731
_reflns_number_total 4669
_reflns_threshold_expression >2sigma(I)
_cod_data_source_file h805523sup1.cif
_cod_data_source_block 1
_cod_depositor_comments
;
The following automatic conversions were performed:

'_refine_ls_weighting_scheme' value 'calc
w=1/[\s^2^(Fo^2^)+(0.0587P)^2^+0.0640P] where P=(Fo^2^+2Fc^2^)/3' was
changed to 'calc'. New tag '_refine_ls_weighting_details' was
created. The value of the new tag was set to
'w=1/[\s^2^(Fo^2^)+(0.0587P)^2^+0.0640P] where P=(Fo^2^+2Fc^2^)/3'.

Automatic conversion script
Id: cif_fix_values 3143 2015-03-26 13:38:13Z robertas 
;
_cod_original_cell_volume 1988.6(5)
_cod_original_sg_symbol_H-M P2(1)/n
_cod_database_code 7028148

loop_
_symmetry_equiv_pos_as_xyz
'x, y, z'
'-x+1/2, y+1/2, -z+1/2'
'-x, -y, -z'
'x-1/2, -y-1/2, z-1/2'

loop_
_atom_site_label
_atom_site_type_symbol
_atom_site_fract_x
_atom_site_fract_y
_atom_site_fract_z
_atom_site_U_iso_or_equiv
_atom_site_adp_type
_atom_site_occupancy
_atom_site_calc_flag
_atom_site_refinement_flags
O1 O 0.10170(12) 0.33719(11) 0.35758(11) 0.0281(4) Uani 1 d .
P1 P 0.14410(5) 0.23816(4) 0.37295(5) 0.02381(17) Uani 1 d .
N2 N 0.16595(14) 0.20009(14) 0.49836(14) 0.0263(4) Uani 1 d .
N3 N 0.04814(15) 0.16166(14) 0.32822(15) 0.0295(5) Uani 1 d .
N4 N 0.26812(16) 0.22769(16) 0.31111(16) 0.0374(5) Uani 1 d .
C10 C 0.2667(2) 0.23419(19) 0.55877(19) 0.0389(6) Uani 1 d .
H10A H 0.2486 0.2954 0.5942 0.058 Uiso 1 calc R
H10B H 0.3310 0.2432 0.5082 0.058 Uiso 1 calc R
H10C H 0.2879 0.1867 0.6143 0.058 Uiso 1 calc R
C11 C 0.06682(19) 0.18969(19) 0.57128(18) 0.0338(6) Uani 1 d .
H11A H 0.0824 0.1391 0.6249 0.051 Uiso 1 calc R
H11B H -0.0011 0.1725 0.5284 0.051 Uiso 1 calc R
H11C H 0.0530 0.2505 0.6093 0.051 Uiso 1 calc R
C12 C 0.0528(2) 0.05867(19) 0.3454(2) 0.0486(7) Uani 1 d .
H12A H -0.0246 0.0344 0.3602 0.073 Uiso 1 calc R
H12B H 0.1028 0.0446 0.4077 0.073 Uiso 1 calc R
H12C H 0.0834 0.0275 0.2799 0.073 Uiso 1 calc R
C13 C -0.0236(2) 0.1891(2) 0.23485(19) 0.0399(7) Uani 1 d .
H13A H 0.0125 0.1669 0.1672 0.060 Uiso 1 calc R
H13B H -0.0315 0.2591 0.2328 0.060 Uiso 1 calc R
H13C H -0.0996 0.1597 0.2422 0.060 Uiso 1 calc R
C14 C 0.3307(2) 0.1371(2) 0.3104(2) 0.0614(9) Uani 1 d .
H14A H 0.3505 0.1201 0.2351 0.092 Uiso 1 calc R
H14B H 0.2827 0.0866 0.3422 0.092 Uiso 1 calc R
H14C H 0.4012 0.1439 0.3534 0.092 Uiso 1 calc R
C15 C 0.3290(2) 0.3086(2) 0.2654(2) 0.0510(8) Uani 1 d .
H15A H 0.4004 0.3189 0.3062 0.077 Uiso 1 calc R
H15B H 0.2810 0.3662 0.2705 0.077 Uiso 1 calc R
H15C H 0.3471 0.2956 0.1887 0.077 Uiso 1 calc R
Li1 Li 0.0399(3) 0.4336(3) 0.4433(3) 0.0299(9) Uani 1 d .
N1 N 0.08616(15) 0.47309(14) 0.59469(15) 0.0254(4) Uani 1 d .
C1 C 0.1138(2) 0.3872(2) 1.0250(2) 0.0483(7) Uani 1 d .
H1A H 0.0405 0.4216 1.0284 0.072 Uiso 1 calc R
H1B H 0.1503 0.3883 1.0971 0.072 Uiso 1 calc R
H1C H 0.1001 0.3206 1.0029 0.072 Uiso 1 calc R
C2 C 0.1921(2) 0.4358(2) 0.94215(19) 0.0434(7) Uani 1 d .
H2A H 0.2061 0.5027 0.9659 0.052 Uiso 1 calc R
H2B H 0.2670 0.4022 0.9418 0.052 Uiso 1 calc R
C3 C 0.14520(19) 0.43724(18) 0.82724(18) 0.0305(6) Uani 1 d .
H3A H 0.1380 0.3702 0.8012 0.037 Uiso 1 calc R
H3B H 0.0672 0.4654 0.8288 0.037 Uiso 1 calc R
C4 C 0.21653(18) 0.49246(17) 0.74717(18) 0.0293(5) Uani 1 d .
H4 H 0.2877 0.5179 0.7715 0.035 Uiso 1 calc R
C5 C 0.18575(17) 0.50809(16) 0.64289(17) 0.0241(5) Uani 1 d .
C6 C 0.26085(18) 0.56759(17) 0.56490(17) 0.0277(5) Uani 1 d .
C7 C 0.3104(2) 0.5029(2) 0.4760(2) 0.0457(7) Uani 1 d .
H7A H 0.3606 0.4546 0.5093 0.069 Uiso 1 calc R
H7B H 0.3548 0.5418 0.4244 0.069 Uiso 1 calc R
H7C H 0.2476 0.4707 0.4372 0.069 Uiso 1 calc R
C8 C 0.1885(2) 0.64668(19) 0.5117(2) 0.0418(7) Uani 1 d .
H8A H 0.2374 0.6860 0.4644 0.063 Uiso 1 calc R
H8B H 0.1546 0.6872 0.5685 0.063 Uiso 1 calc R
H8C H 0.1272 0.6174 0.4681 0.063 Uiso 1 calc R
C9 C 0.3617(2) 0.6165(2) 0.6222(2) 0.0405(6) Uani 1 d .
H9A H 0.4101 0.5678 0.6571 0.061 Uiso 1 calc R
H9B H 0.3326 0.6610 0.6776 0.061 Uiso 1 calc R
H9C H 0.4073 0.6522 0.5685 0.061 Uiso 1 calc R
H1N H 0.055(2) 0.4328(18) 0.6412(19) 0.035(7) Uiso 1 d .

loop_
_atom_site_aniso_label
_atom_site_aniso_U_11
_atom_site_aniso_U_22
_atom_site_aniso_U_33
_atom_site_aniso_U_23
_atom_site_aniso_U_13
_atom_site_aniso_U_12
O1 0.0291(8) 0.0284(9) 0.0270(9) -0.0033(7) 0.0009(7) 0.0001(7)
P1 0.0198(3) 0.0305(4) 0.0212(3) -0.0025(3) -0.0010(2) 0.0021(3)
N2 0.0213(9) 0.0368(12) 0.0209(9) -0.0010(9) -0.0027(8) -0.0009(8)
N3 0.0317(11) 0.0288(12) 0.0279(10) 0.0005(9) -0.0102(9) 0.0009(9)
N4 0.0263(10) 0.0498(14) 0.0362(11) 0.0053(10) 0.0092(9) 0.0110(10)
C10 0.0348(13) 0.0490(17) 0.0329(13) 0.0018(13) -0.0109(11) -0.0037(12)
C11 0.0343(13) 0.0403(16) 0.0266(12) 0.0062(11) 0.0005(10) -0.0035(12)
C12 0.0612(18) 0.0340(17) 0.0506(17) -0.0047(14) -0.0199(14) -0.0017(14)
C13 0.0390(14) 0.0467(17) 0.0339(14) 0.0010(13) -0.0178(12) -0.0003(13)
C14 0.0468(17) 0.084(2) 0.0536(18) 0.0051(17) 0.0152(14) 0.0369(17)
C15 0.0348(14) 0.070(2) 0.0486(17) -0.0155(16) 0.0143(13) -0.0170(15)
Li1 0.024(2) 0.033(2) 0.033(2) -0.0071(19) -0.0032(16) 0.0011(17)
N1 0.0221(10) 0.0285(12) 0.0256(10) -0.0002(9) -0.0032(8) -0.0029(8)
C1 0.0627(18) 0.0516(19) 0.0307(14) 0.0075(13) -0.0023(13) -0.0011(15)
C2 0.0490(16) 0.0477(18) 0.0334(14) 0.0055(13) -0.0067(12) -0.0055(14)
C3 0.0319(13) 0.0331(14) 0.0265(12) -0.0008(11) -0.0046(10) -0.0021(11)
C4 0.0256(12) 0.0339(14) 0.0283(12) 0.0000(11) -0.0065(10) -0.0031(10)
C5 0.0209(11) 0.0230(13) 0.0284(12) -0.0052(10) -0.0022(9) 0.0011(9)
C6 0.0243(12) 0.0334(14) 0.0253(12) 0.0006(11) -0.0049(9) -0.0052(10)
C7 0.0401(15) 0.0514(18) 0.0456(16) -0.0069(14) 0.0164(12) -0.0152(13)
C8 0.0361(14) 0.0469(17) 0.0423(15) 0.0179(13) -0.0032(12) -0.0051(13)
C9 0.0376(14) 0.0451(16) 0.0390(14) 0.0078(13) -0.0095(12) -0.0155(13)

loop_
_atom_type_symbol
_atom_type_description
_atom_type_scat_dispersion_real
_atom_type_scat_dispersion_imag
_atom_type_scat_source
C C 0.0033 0.0016 'International Tables Vol C Tables 4.2.6.8 and 6.1.1.4'
H H 0.0000 0.0000 'International Tables Vol C Tables 4.2.6.8 and 6.1.1.4'
Li Li -0.0003 0.0001 'International Tables Vol C Tables 4.2.6.8 and 6.1.1.4'
N N 0.0061 0.0033 'International Tables Vol C Tables 4.2.6.8 and 6.1.1.4'
O O 0.0106 0.0060 'International Tables Vol C Tables 4.2.6.8 and 6.1.1.4'
P P 0.1023 0.0942 'International Tables Vol C Tables 4.2.6.8 and 6.1.1.4'

loop_
_geom_angle_atom_site_label_1
_geom_angle_atom_site_label_2
_geom_angle_atom_site_label_3
_geom_angle
_geom_angle_site_symmetry_3
P1 O1 Li1 137.30(15) .
O1 P1 N4 108.61(10) .
O1 P1 N3 109.66(9) .
N4 P1 N3 112.89(10) .
O1 P1 N2 118.15(9) .
N4 P1 N2 105.49(10) .
N3 P1 N2 102.02(10) .
C10 N2 C11 110.75(18) .
C10 N2 P1 119.38(16) .
C11 N2 P1 118.62(14) .
C12 N3 C13 113.09(19) .
C12 N3 P1 124.66(16) .
C13 N3 P1 118.65(16) .
C15 N4 C14 115.3(2) .
C15 N4 P1 122.90(18) .
C14 N4 P1 121.43(18) .
O1 Li1 N1 128.2(2) .
O1 Li1 N1 128.3(2) 3_566
N1 Li1 N1 103.41(18) 3_566
C5 N1 Li1 135.43(19) .
C5 N1 Li1 118.67(18) 3_566
Li1 N1 Li1 76.59(18) 3_566
C3 C2 C1 114.2(2) .
C4 C3 C2 114.62(19) .
C5 C4 C3 123.9(2) .
C4 C5 N1 124.7(2) .
C4 C5 C6 121.74(19) .
N1 C5 C6 113.56(18) .
C7 C6 C9 107.46(19) .
C7 C6 C8 109.2(2) .
C9 C6 C8 107.3(2) .
C7 C6 C5 109.89(19) .
C9 C6 C5 113.09(18) .
C8 C6 C5 109.81(18) .

loop_
_geom_bond_atom_site_label_1
_geom_bond_atom_site_label_2
_geom_bond_distance
_geom_bond_site_symmetry_2
O1 P1 1.4772(16) .
O1 Li1 1.851(4) .
P1 N4 1.6382(19) .
P1 N3 1.6388(19) .
P1 N2 1.6455(19) .
N2 C10 1.467(3) .
N2 C11 1.467(3) .
N3 C12 1.451(3) .
N3 C13 1.467(3) .
N4 C15 1.445(3) .
N4 C14 1.457(3) .
Li1 N1 2.008(4) .
Li1 N1 2.016(4) 3_566
N1 C5 1.390(3) .
N1 Li1 2.016(4) 3_566
C1 C2 1.524(3) .
C2 C3 1.511(3) .
C3 C4 1.498(3) .
C4 C5 1.345(3) .
C5 C6 1.538(3) .
C6 C7 1.528(3) .
C6 C9 1.529(3) .
C6 C8 1.533(3) .
